data_7243381
loop_
_publ_author_name
'Richardson, Jonathan G.'
'Broadhurst, Edward T.'
'Benjamin, Helen'
'Morrison, Carole A.'
'Moggach, Stephen A.'
'Robertson, Neil'

_publ_section_title
;
 Evaluating the crystalline orbital hierarchy and high-pressure
 structure--property response of an extended-ligand platinum(ii)
 bis(1,2-dioximato) complex
;
_journal_issue 36
_journal_name_full CrystEngComm
_journal_page_first 6359
_journal_page_last 6364
_journal_paper_doi 10.1039/D1CE00892G
_journal_volume 23
_journal_year 2021
_chemical_absolute_configuration ad
_chemical_formula_moiety 'C28 H42 N4 O4 Pt1'
_chemical_formula_sum 'C28 H42 N4 O4 Pt'
_chemical_formula_weight 693.76
_space_group_IT_number 33
_space_group_name_Hall 'P 2c -2n'
_space_group_name_H-M_alt 'P n a 21'
_symmetry_cell_setting orthorhombic
_symmetry_space_group_name_H-M 'P n a 21'
_atom_sites_solution_hydrogens difmap
_atom_sites_solution_primary other
_audit_creation_date 2021-06-30
_audit_creation_method CRYSTALS_ver_14.61_build_6999
_audit_update_record
;
2021-06-30 deposited with the CCDC.	2021-08-05 downloaded from the CCDC.
;
_cell_angle_alpha 90
_cell_angle_beta 90
_cell_angle_gamma 90
_cell_formula_units_Z 4
_cell_length_a 20.7074(11)
_cell_length_b 4.9052(2)
_cell_length_c 28.1381(14)
_cell_measurement_reflns_used 9945
_cell_measurement_temperature 293
_cell_measurement_theta_max 28
_cell_measurement_theta_min 2
_cell_volume 2858.1(2)
_computing_cell_refinement 'Apex2 (Bruker AXS, 2006)'
_computing_data_collection 'Apex2 (Bruker AXS, 2006)'
_computing_data_reduction 'SAINT (Siemens ,1995)'
_computing_molecular_graphics 'CAMERON (Watkin et al., 1996)'
_computing_publication_material 'CRYSTALS (Betteridge et al., 2003)'
_computing_structure_refinement 'CRYSTALS (Betteridge et al., 2003)'
_computing_structure_solution 'Superflip (Palatinus & Chapuis, 2007)'
_diffrn_ambient_temperature 293
_diffrn_measured_fraction_theta_full 0.996
_diffrn_measured_fraction_theta_max 0.968
_diffrn_measurement_device Area
_diffrn_measurement_device_type 'Bruker Kappa Apex2'
_diffrn_measurement_method \w
_diffrn_radiation_monochromator graphite
_diffrn_radiation_type 'Mo K\a'
_diffrn_radiation_wavelength 0.71073
_diffrn_reflns_av_R_equivalents 0.042
_diffrn_reflns_av_unetI/netI 0.059
_diffrn_reflns_limit_h_max 26
_diffrn_reflns_limit_h_min -27
_diffrn_reflns_limit_k_max 6
_diffrn_reflns_limit_k_min -6
_diffrn_reflns_limit_l_max 37
_diffrn_reflns_limit_l_min -37
_diffrn_reflns_number 30739
_diffrn_reflns_theta_full 26.237
_diffrn_reflns_theta_max 28.519
_diffrn_reflns_theta_min 1.967
_diffrn_standards_number 0
_exptl_absorpt_coefficient_mu 4.948
_exptl_absorpt_correction_T_max 0.61
_exptl_absorpt_correction_T_min 0.49
_exptl_absorpt_correction_type multi-scan
_exptl_absorpt_process_details 'SADABS (Siemens, 1996)'
_exptl_crystal_colour black
_exptl_crystal_density_diffrn 1.612
_exptl_crystal_density_meas ?
_exptl_crystal_density_method 'not measured'
_exptl_crystal_description block
_exptl_crystal_F_000 1392
_exptl_crystal_size_max 0.200
_exptl_crystal_size_mid 0.200
_exptl_crystal_size_min 0.100
_refine_diff_density_max 3.85
_refine_diff_density_min -1.23
_refine_ls_abs_structure_details
; 
 Parsons, Flack & Wagner (2013), 
 2752 Friedel Pairs 
;
_refine_ls_abs_structure_Flack 0.586(6)
_refine_ls_extinction_method None
_refine_ls_goodness_of_fit_ref 1.1689
_refine_ls_hydrogen_treatment constr
_refine_ls_matrix_type full
_refine_ls_number_parameters 334
_refine_ls_number_reflns 6873
_refine_ls_number_restraints 4
_refine_ls_R_factor_all 0.0603
_refine_ls_R_factor_gt 0.0435
_refine_ls_shift/su_max 0.0005701
_refine_ls_shift/su_mean 0.0000198
_refine_ls_structure_factor_coef Fsqd
_refine_ls_weighting_details
;
 Method= Modified Sheldrick 
 w=1/[\s^2^(F^2^) + ( 0.05P)^2^ + 2.62P] 
 ,where P=(max(Fo^2^,0) + 2Fc^2^)/3 
;
_refine_ls_weighting_scheme calc
_refine_ls_wR_factor_all 0.1074
_refine_ls_wR_factor_gt 0.0998
_refine_ls_wR_factor_ref 0.1074
_reflns_limit_h_max 27
_reflns_limit_h_min 0
_reflns_limit_k_max 6
_reflns_limit_k_min 0
_reflns_limit_l_max 37
_reflns_limit_l_min -37
_reflns_number_gt 5315
_reflns_number_total 6887
_reflns_threshold_expression I>2.0\s(I)
_oxford_diffrn_Wilson_B_factor 0.00
_oxford_diffrn_Wilson_scale 0.00
_oxford_refine_ls_r_factor_ref 0.0603
_oxford_refine_ls_scale 0.074388(16)
_oxford_reflns_number_all 6873
_cod_data_source_file d1ce00892g2.cif
_cod_data_source_block PtBQD_ambient
_cod_depositor_comments
;
The following automatic conversions were performed:

data item '_exptl_crystal_density_meas' value 'not measured' was
changed to '?' -- the value is perceived as not measured.

Automatic conversion script
Id: cif_fix_values 7556 2019-12-06 15:28:31Z antanas 

 Adding full bibliography for 7243381--7243384.cif.
;
_cod_original_sg_symbol_H-M 'P n a 21 '
_cod_original_formula_sum 'C28 H42 N4 O4 Pt1'
_cod_database_code 7243381
_oxford_refine_reflns_threshold_expression_ref I>-3.0\s(I)
_oxford_hooft_y 0.587(9)
_oxford_bijvoet_difference 0.586(6)
_oxford_refined_flack_x 0.580(12)

loop_
_symmetry_equiv_pos_as_xyz
x,y,z
-x+1/2,y+1/2,z+1/2
x+1/2,-y+1/2,z
-x,-y,z+1/2

loop_
_atom_site_label
_atom_site_type_symbol
_atom_site_fract_x
_atom_site_fract_y
_atom_site_fract_z
_atom_site_U_iso_or_equiv
_atom_site_occupancy
_atom_site_adp_type
_atom_site_refinement_flags_posn
_atom_site_refinement_flags_adp
_atom_site_refinement_flags_occupancy
_atom_site_disorder_assembly
_atom_site_disorder_group
_atom_site_attached_hydrogens
C101 C 0.4120(4) 0.9306(14) 0.5936(3) 0.0343 1.0000 Uani . . . . . .
C102 C 0.4689(4) 0.8744(14) 0.6225(3) 0.0357 1.0000 Uani . . . . . .
C103 C 0.5266(4) 1.0283(14) 0.6123(3) 0.0389 1.0000 Uani . . . . . .
C104 C 0.5290(4) 1.2128(14) 0.5775(3) 0.0378 1.0000 Uani . . . . . .
C105 C 0.4719(4) 1.2640(13) 0.5483(3) 0.0324 1.0000 Uani . . . . . .
C106 C 0.4162(4) 1.1316(15) 0.5568(3) 0.0369 1.0000 Uani . . . . . .
C107 C 0.4773(4) 1.4711(15) 0.5085(3) 0.0444 1.0000 Uani . . . . . .
C108 C 0.4163(4) 1.5257(13) 0.4796(3) 0.0418 1.0000 Uani . . . . . .
C109 C 0.4265(4) 1.7334(18) 0.4400(3) 0.0497 1.0000 Uani . . . . . .
C110 C 0.3656(5) 1.786(3) 0.4115(4) 0.0754 1.0000 Uani . . . . . .
C111 C 0.5918(4) 1.3503(17) 0.5673(3) 0.0461 1.0000 Uani . . . . . .
C112 C 0.6328(4) 1.1986(18) 0.5312(3) 0.0504 1.0000 Uani . . . . . .
C113 C 0.6933(4) 1.3492(18) 0.5172(3) 0.0579 1.0000 Uani . . . . . .
C114 C 0.7371(5) 1.189(2) 0.4843(5) 0.0865 1.0000 Uani . . . . . .
C1 C 0.2799(4) 0.1543(15) 0.6896(3) 0.0368 1.0000 Uani . . . . . .
C2 C 0.3361(3) 0.0992(14) 0.7187(3) 0.0317 1.0000 Uani . . . . . .
C3 C 0.3325(4) -0.0976(15) 0.7561(3) 0.0379 1.0000 Uani . . . . . .
C4 C 0.2767(4) -0.2395(13) 0.7645(3) 0.0320 1.0000 Uani . . . . . .
C5 C 0.2203(3) -0.1956(15) 0.7340(3) 0.0368 1.0000 Uani . . . . . .
C6 C 0.2215(4) -0.0032(13) 0.6978(3) 0.0396 1.0000 Uani . . . . . .
C7 C 0.1587(4) -0.3404(17) 0.7427(3) 0.0455 1.0000 Uani . . . . . .
C8 C 0.1144(4) -0.2056(18) 0.7791(3) 0.0454 1.0000 Uani . . . . . .
C9 C 0.0567(4) -0.372(2) 0.7910(3) 0.0579 1.0000 Uani . . . . . .
C10 C 0.0122(5) -0.239(3) 0.8257(5) 0.0878 1.0000 Uani . . . . . .
C11 C 0.2720(4) -0.4400(16) 0.8044(3) 0.0416 1.0000 Uani . . . . . .
C12 C 0.3326(4) -0.4866(14) 0.8331(3) 0.0442 1.0000 Uani . . . . . .
C13 C 0.3233(5) -0.6804(19) 0.8743(3) 0.0587 1.0000 Uani . . . . . .
C14 C 0.3857(5) -0.722(3) 0.9026(4) 0.0793 1.0000 Uani . . . . . .
O1 O 0.2393(3) 0.4145(13) 0.6284(2) 0.0487 1.0000 Uani D . . . . .
O2 O 0.3069(3) 0.7973(11) 0.5797(2) 0.0462 1.0000 Uani D . . . . .
O3 O 0.5087(3) 0.6117(12) 0.6833(2) 0.0479 1.0000 Uani . . . . . .
O4 O 0.4415(3) 0.2327(11) 0.7325(2) 0.0442 1.0000 Uani D . . . . .
N1 N 0.2880(2) 0.3426(10) 0.6570(4) 0.0375 1.0000 Uani . . . . . .
N2 N 0.3615(3) 0.7773(12) 0.6038(2) 0.0359 1.0000 Uani D . . . . .
N3 N 0.4605(2) 0.6862(11) 0.6538(4) 0.0354 1.0000 Uani . . . . . .
N4 N 0.3874(3) 0.2502(11) 0.7082(2) 0.0344 1.0000 Uani D . . . . .
Pt1 Pt 0.373944(11) 0.51441(4) 0.65584(9) 0.0343 1.0000 Uani . . . . . .
H1031 H 0.5634 0.9977 0.6304 0.0468 1.0000 Uiso R . . . . .
H1061 H 0.3801 1.1701 0.5383 0.0441 1.0000 Uiso R . . . . .
H31 H 0.3685 -0.1295 0.7750 0.0449 1.0000 Uiso R . . . . .
H61 H 0.1853 0.0243 0.6789 0.0456 1.0000 Uiso R . . . . .
H1071 H 0.4911 1.6426 0.5223 0.0516 1.0000 Uiso R . . . . .
H1072 H 0.5101 1.4063 0.4866 0.0516 1.0000 Uiso R . . . . .
H1081 H 0.3834 1.5953 0.5010 0.0489 1.0000 Uiso R . . . . .
H1082 H 0.4017 1.3556 0.4657 0.0489 1.0000 Uiso R . . . . .
H1091 H 0.4405 1.9044 0.4538 0.0594 1.0000 Uiso R . . . . .
H1092 H 0.4597 1.6650 0.4188 0.0594 1.0000 Uiso R . . . . .
H1111 H 0.6159 1.3649 0.5967 0.0547 1.0000 Uiso R . . . . .
H1112 H 0.5828 1.5313 0.5551 0.0547 1.0000 Uiso R . . . . .
H1121 H 0.6452 1.0248 0.5448 0.0587 1.0000 Uiso R . . . . .
H1122 H 0.6070 1.1677 0.5029 0.0587 1.0000 Uiso R . . . . .
H1131 H 0.7177 1.3918 0.5456 0.0697 1.0000 Uiso R . . . . .
H1132 H 0.6809 1.5170 0.5014 0.0697 1.0000 Uiso R . . . . .
H71 H 0.1688 -0.5225 0.7539 0.0530 1.0000 Uiso R . . . . .
H72 H 0.1355 -0.3521 0.7129 0.0530 1.0000 Uiso R . . . . .
H81 H 0.1390 -0.1745 0.8079 0.0530 1.0000 Uiso R . . . . .
H82 H 0.1000 -0.0323 0.7663 0.0530 1.0000 Uiso R . . . . .
H91 H 0.0712 -0.5435 0.8046 0.0683 1.0000 Uiso R . . . . .
H92 H 0.0329 -0.4077 0.7620 0.0683 1.0000 Uiso R . . . . .
H111 H 0.2388 -0.3755 0.8260 0.0483 1.0000 Uiso R . . . . .
H112 H 0.2590 -0.6138 0.7910 0.0483 1.0000 Uiso R . . . . .
H121 H 0.3471 -0.3127 0.8456 0.0518 1.0000 Uiso R . . . . .
H122 H 0.3655 -0.5612 0.8123 0.0518 1.0000 Uiso R . . . . .
H131 H 0.2906 -0.6069 0.8954 0.0688 1.0000 Uiso R . . . . .
H132 H 0.3091 -0.8552 0.8621 0.0688 1.0000 Uiso R . . . . .
H1101 H 0.3744 1.9171 0.3869 0.0888 1.0000 Uiso R . . . . .
H1102 H 0.3324 1.8554 0.4320 0.0888 1.0000 Uiso R . . . . .
H1103 H 0.3514 1.6185 0.3973 0.0888 1.0000 Uiso R . . . . .
H1141 H 0.7746 1.2946 0.4765 0.1059 1.0000 Uiso R . . . . .
H1142 H 0.7502 1.0224 0.4995 0.1059 1.0000 Uiso R . . . . .
H1143 H 0.7138 1.1464 0.4557 0.1059 1.0000 Uiso R . . . . .
H101 H -0.0240 -0.3561 0.8320 0.1046 1.0000 Uiso R . . . . .
H102 H 0.0350 -0.2042 0.8548 0.1046 1.0000 Uiso R . . . . .
H103 H -0.0030 -0.0698 0.8127 0.1046 1.0000 Uiso R . . . . .
H141 H 0.3778 -0.8464 0.9284 0.0938 1.0000 Uiso R . . . . .
H142 H 0.4000 -0.5505 0.9151 0.0938 1.0000 Uiso R . . . . .
H143 H 0.4184 -0.7963 0.8822 0.0938 1.0000 Uiso R . . . . .
H4 H 0.4609 0.3836 0.7298 0.0500 1.0000 Uiso DR . . . . .
H2 H 0.2835 0.6652 0.5882 0.0500 1.0000 Uiso DR . . . . .

loop_
_atom_site_aniso_label
_atom_site_aniso_U_11
_atom_site_aniso_U_22
_atom_site_aniso_U_33
_atom_site_aniso_U_23
_atom_site_aniso_U_13
_atom_site_aniso_U_12
C101 0.041(4) 0.026(3) 0.035(4) 0.001(3) 0.001(3) 0.004(3)
C102 0.035(4) 0.032(4) 0.041(4) -0.006(3) -0.002(3) 0.002(3)
C103 0.037(4) 0.049(5) 0.031(4) -0.013(3) -0.004(3) 0.001(3)
C104 0.038(4) 0.037(4) 0.039(5) -0.007(3) 0.003(4) -0.004(3)
C105 0.040(4) 0.031(4) 0.026(4) -0.005(3) -0.001(3) 0.006(3)
C106 0.042(4) 0.039(4) 0.030(4) -0.002(3) 0.004(3) 0.008(3)
C107 0.043(4) 0.042(4) 0.048(5) 0.008(3) 0.009(4) -0.000(3)
C108 0.050(5) 0.037(4) 0.038(4) 0.001(3) 0.002(4) 0.003(3)
C109 0.056(5) 0.066(5) 0.027(4) 0.004(3) 0.006(4) 0.005(4)
C110 0.058(7) 0.102(9) 0.067(7) 0.024(6) -0.005(6) 0.014(6)
C111 0.046(5) 0.049(5) 0.043(5) -0.002(4) -0.010(4) -0.006(4)
C112 0.036(5) 0.051(5) 0.064(6) 0.005(4) 0.004(4) 0.000(4)
C113 0.044(5) 0.058(6) 0.071(6) 0.013(5) -0.009(5) -0.016(4)
C114 0.047(6) 0.096(8) 0.117(10) 0.023(8) 0.021(7) 0.001(6)
C1 0.032(4) 0.044(4) 0.035(4) -0.004(3) 0.001(3) 0.003(3)
C2 0.034(4) 0.032(3) 0.030(4) -0.002(3) 0.001(3) 0.005(3)
C3 0.037(4) 0.038(4) 0.038(4) -0.001(3) -0.002(3) 0.006(3)
C4 0.038(4) 0.030(4) 0.028(4) -0.004(2) 0.004(4) 0.005(3)
C5 0.034(4) 0.040(4) 0.037(4) -0.008(3) -0.001(3) 0.003(3)
C6 0.036(4) 0.041(4) 0.042(5) -0.008(3) -0.006(3) 0.008(3)
C7 0.043(5) 0.054(5) 0.040(5) -0.003(4) -0.006(4) -0.001(4)
C8 0.025(4) 0.064(5) 0.048(5) -0.009(4) -0.008(4) 0.003(3)
C9 0.043(5) 0.082(7) 0.049(5) 0.007(5) -0.001(4) -0.013(5)
C10 0.058(7) 0.108(9) 0.097(10) 0.011(7) 0.024(7) -0.000(6)
C11 0.038(4) 0.048(4) 0.039(4) 0.004(3) 0.001(3) 0.004(3)
C12 0.041(4) 0.045(5) 0.046(5) 0.001(3) 0.000(4) 0.007(3)
C13 0.060(6) 0.060(5) 0.056(6) 0.016(5) 0.010(5) 0.005(5)
C14 0.063(7) 0.119(10) 0.055(6) 0.031(6) -0.005(6) 0.012(6)
O1 0.045(3) 0.065(3) 0.036(3) 0.011(3) -0.015(3) 0.006(3)
O2 0.033(3) 0.058(3) 0.048(4) 0.008(3) -0.011(3) -0.003(3)
O3 0.043(3) 0.058(3) 0.043(3) 0.009(3) -0.013(3) 0.003(3)
O4 0.037(3) 0.048(3) 0.047(4) 0.011(3) -0.010(3) -0.003(2)
N1 0.034(3) 0.046(3) 0.034(3) 0.001(6) -0.005(5) 0.004(2)
N2 0.033(4) 0.040(3) 0.034(3) 0.004(3) 0.002(3) 0.008(2)
N3 0.025(2) 0.048(3) 0.033(3) -0.004(5) -0.006(5) -0.000(2)
N4 0.026(3) 0.040(3) 0.037(3) -0.000(2) -0.015(3) 0.002(2)
Pt1 0.03280(12) 0.03886(13) 0.03121(12) -0.0009(3) -0.00142(16) 0.00533(9)

loop_
_atom_type_symbol
_atom_type_scat_dispersion_real
_atom_type_scat_dispersion_imag
_atom_type_scat_Cromer_Mann_a1
_atom_type_scat_Cromer_Mann_b1
_atom_type_scat_Cromer_Mann_a2
_atom_type_scat_Cromer_Mann_b2
_atom_type_scat_Cromer_Mann_a3
_atom_type_scat_Cromer_Mann_b3
_atom_type_scat_Cromer_Mann_a4
_atom_type_scat_Cromer_Mann_b4
_atom_type_scat_Cromer_Mann_c
_atom_type_scat_source
C 0.0033 0.0016 2.3100 20.8439 1.0200 10.2075 1.5886 0.5687 0.8650 51.6512 0.2156 'International Tables Vol C 4.2.6.8 and 6.1.1.4'
H 0.0000 0.0000 0.4930 10.5109 0.3229 26.1257 0.1402 3.1424 0.0408 57.7998 0.0030 'International Tables Vol C 4.2.6.8 and 6.1.1.4'
N 0.0061 0.0033 12.2126 0.0057 3.1322 9.8933 2.0125 28.9975 1.1663 0.5826 -11.5290 'International Tables Vol C 4.2.6.8 and 6.1.1.4'
O 0.0106 0.0060 3.0485 13.2771 2.2868 5.7011 1.5463 0.3239 0.8670 32.9089 0.2508 'International Tables Vol C 4.2.6.8 and 6.1.1.4'
Pt -1.7033 8.3905 27.0059 1.5129 17.7639 8.8117 15.7131 0.4246 5.7837 38.6103 11.6883 'International Tables Vol C 4.2.6.8 and 6.1.1.4'

loop_
_geom_angle_atom_site_label_1
_geom_angle_site_symmetry_1
_geom_angle_atom_site_label_2
_geom_angle_site_symmetry_2
_geom_angle_atom_site_label_3
_geom_angle_site_symmetry_3
_geom_angle
_geom_angle_publ_flag
C102 . C101 . C106 . 119.0(7) yes
C102 . C101 . N2 . 114.3(6) yes
C106 . C101 . N2 . 126.6(7) yes
C101 . C102 . C103 . 117.3(7) yes
C101 . C102 . N3 . 114.1(6) yes
C103 . C102 . N3 . 128.6(7) yes
C102 . C103 . C104 . 122.2(7) yes
C102 . C103 . H1031 . 119.0 no
C104 . C103 . H1031 . 118.9 no
C103 . C104 . C105 . 119.9(7) yes
C103 . C104 . C111 . 118.7(7) yes
C105 . C104 . C111 . 121.2(7) yes
C104 . C105 . C106 . 120.7(7) yes
C104 . C105 . C107 . 118.1(7) yes
C106 . C105 . C107 . 121.2(7) yes
C101 . C106 . C105 . 120.8(7) yes
C101 . C106 . H1061 . 119.8 no
C105 . C106 . H1061 . 119.4 no
C105 . C107 . C108 . 116.7(7) yes
C105 . C107 . H1071 . 107.8 no
C108 . C107 . H1071 . 107.8 no
C105 . C107 . H1072 . 107.6 no
C108 . C107 . H1072 . 107.4 no
H1071 . C107 . H1072 . 109.5 no
C107 . C108 . C109 . 113.1(7) yes
C107 . C108 . H1081 . 108.4 no
C109 . C108 . H1081 . 108.3 no
C107 . C108 . H1082 . 108.8 no
C109 . C108 . H1082 . 108.8 no
H1081 . C108 . H1082 . 109.5 no
C108 . C109 . C110 . 112.7(8) yes
C108 . C109 . H1091 . 108.9 no
C110 . C109 . H1091 . 108.3 no
C108 . C109 . H1092 . 108.5 no
C110 . C109 . H1092 . 108.9 no
H1091 . C109 . H1092 . 109.5 no
C109 . C110 . H1101 . 109.7 no
C109 . C110 . H1102 . 109.7 no
H1101 . C110 . H1102 . 109.5 no
C109 . C110 . H1103 . 109.1 no
H1101 . C110 . H1103 . 109.5 no
H1102 . C110 . H1103 . 109.5 no
C104 . C111 . C112 . 113.3(7) yes
C104 . C111 . H1111 . 108.4 no
C112 . C111 . H1111 . 108.7 no
C104 . C111 . H1112 . 108.3 no
C112 . C111 . H1112 . 108.6 no
H1111 . C111 . H1112 . 109.5 no
C111 . C112 . C113 . 113.6(8) yes
C111 . C112 . H1121 . 108.3 no
C113 . C112 . H1121 . 108.3 no
C111 . C112 . H1122 . 108.5 no
C113 . C112 . H1122 . 108.7 no
H1121 . C112 . H1122 . 109.5 no
C112 . C113 . C114 . 113.7(8) yes
C112 . C113 . H1131 . 108.8 no
C114 . C113 . H1131 . 107.7 no
C112 . C113 . H1132 . 108.4 no
C114 . C113 . H1132 . 108.7 no
H1131 . C113 . H1132 . 109.5 no
C113 . C114 . H1141 . 110.0 no
C113 . C114 . H1142 . 109.7 no
H1141 . C114 . H1142 . 109.5 no
C113 . C114 . H1143 . 108.7 no
H1141 . C114 . H1143 . 109.5 no
H1142 . C114 . H1143 . 109.5 no
C2 . C1 . C6 . 118.7(7) yes
C2 . C1 . N1 . 115.0(7) yes
C6 . C1 . N1 . 126.3(7) yes
C1 . C2 . C3 . 119.9(7) yes
C1 . C2 . N4 . 114.4(6) yes
C3 . C2 . N4 . 125.6(6) yes
C2 . C3 . C4 . 121.0(7) yes
C2 . C3 . H31 . 119.5 no
C4 . C3 . H31 . 119.5 no
C3 . C4 . C5 . 119.8(7) yes
C3 . C4 . C11 . 121.3(7) yes
C5 . C4 . C11 . 118.9(6) yes
C4 . C5 . C6 . 120.9(7) yes
C4 . C5 . C7 . 121.3(7) yes
C6 . C5 . C7 . 117.6(7) yes
C1 . C6 . C5 . 119.6(7) yes
C1 . C6 . H61 . 120.2 no
C5 . C6 . H61 . 120.2 no
C5 . C7 . C8 . 114.9(7) yes
C5 . C7 . H71 . 108.1 no
C8 . C7 . H71 . 108.1 no
C5 . C7 . H72 . 108.2 no
C8 . C7 . H72 . 108.0 no
H71 . C7 . H72 . 109.5 no
C7 . C8 . C9 . 113.4(7) yes
C7 . C8 . H81 . 108.3 no
C9 . C8 . H81 . 108.6 no
C7 . C8 . H82 . 108.5 no
C9 . C8 . H82 . 108.5 no
H81 . C8 . H82 . 109.5 no
C8 . C9 . C10 . 113.8(9) yes
C8 . C9 . H91 . 108.5 no
C10 . C9 . H91 . 108.3 no
C8 . C9 . H92 . 108.5 no
C10 . C9 . H92 . 108.2 no
H91 . C9 . H92 . 109.5 no
C9 . C10 . H101 . 109.9 no
C9 . C10 . H102 . 109.3 no
H101 . C10 . H102 . 109.5 no
C9 . C10 . H103 . 109.3 no
H101 . C10 . H103 . 109.5 no
H102 . C10 . H103 . 109.5 no
C4 . C11 . C12 . 116.5(7) yes
C4 . C11 . H111 . 107.6 no
C12 . C11 . H111 . 107.7 no
C4 . C11 . H112 . 107.7 no
C12 . C11 . H112 . 107.7 no
H111 . C11 . H112 . 109.5 no
C11 . C12 . C13 . 113.6(7) yes
C11 . C12 . H121 . 108.6 no
C13 . C12 . H121 . 108.3 no
C11 . C12 . H122 . 108.5 no
C13 . C12 . H122 . 108.4 no
H121 . C12 . H122 . 109.5 no
C12 . C13 . C14 . 112.1(8) yes
C12 . C13 . H131 . 108.8 no
C14 . C13 . H131 . 108.8 no
C12 . C13 . H132 . 108.8 no
C14 . C13 . H132 . 108.8 no
H131 . C13 . H132 . 109.5 no
C13 . C14 . H141 . 109.6 no
C13 . C14 . H142 . 109.4 no
H141 . C14 . H142 . 109.5 no
C13 . C14 . H143 . 109.4 no
H141 . C14 . H143 . 109.5 no
H142 . C14 . H143 . 109.5 no
N2 . O2 . H2 . 106.8 no
N4 . O4 . H4 . 107.5 no
O1 . N1 . C1 . 120.6(6) yes
O1 . N1 . Pt1 . 124.0(6) yes
C1 . N1 . Pt1 . 115.4(6) yes
O2 . N2 . C101 . 121.7(6) yes
O2 . N2 . Pt1 . 122.8(4) yes
C101 . N2 . Pt1 . 115.5(5) yes
O3 . N3 . C102 . 121.0(6) yes
O3 . N3 . Pt1 . 122.4(6) yes
C102 . N3 . Pt1 . 116.6(6) yes
C2 . N4 . O4 . 121.9(6) yes
C2 . N4 . Pt1 . 114.7(5) yes
O4 . N4 . Pt1 . 123.3(4) yes
N4 . Pt1 . N3 . 99.9(3) yes
N4 . Pt1 . N2 . 179.5(3) yes
N3 . Pt1 . N2 . 79.5(3) yes
N4 . Pt1 . N1 . 80.5(3) yes
N3 . Pt1 . N1 . 179.2(6) yes
N2 . Pt1 . N1 . 100.0(3) yes

loop_
_geom_bond_atom_site_label_1
_geom_bond_site_symmetry_1
_geom_bond_atom_site_label_2
_geom_bond_site_symmetry_2
_geom_bond_distance
_geom_bond_publ_flag
C101 . C102 . 1.459(10) yes
C101 . C106 . 1.432(10) yes
C101 . N2 . 1.320(9) yes
C102 . C103 . 1.442(11) yes
C102 . N3 . 1.287(12) yes
C103 . C104 . 1.333(11) yes
C103 . H1031 . 0.930 no
C104 . C105 . 1.461(10) yes
C104 . C111 . 1.494(10) yes
C105 . C106 . 1.345(10) yes
C105 . C107 . 1.518(11) yes
C106 . H1061 . 0.930 no
C107 . C108 . 1.525(12) yes
C107 . H1071 . 0.970 no
C107 . H1072 . 0.970 no
C108 . C109 . 1.526(11) yes
C108 . H1081 . 0.970 no
C108 . H1082 . 0.970 no
C109 . C110 . 1.517(12) yes
C109 . H1091 . 0.970 no
C109 . H1092 . 0.970 no
C110 . H1101 . 0.960 no
C110 . H1102 . 0.960 no
C110 . H1103 . 0.960 no
C111 . C112 . 1.518(12) yes
C111 . H1111 . 0.970 no
C111 . H1112 . 0.970 no
C112 . C113 . 1.506(11) yes
C112 . H1121 . 0.970 no
C112 . H1122 . 0.970 no
C113 . C114 . 1.517(14) yes
C113 . H1131 . 0.970 no
C113 . H1132 . 0.970 no
C114 . H1141 . 0.960 no
C114 . H1142 . 0.960 no
C114 . H1143 . 0.960 no
C1 . C2 . 1.449(10) yes
C1 . C6 . 1.452(10) yes
C1 . N1 . 1.314(11) yes
C2 . C3 . 1.430(10) yes
C2 . N4 . 1.328(9) yes
C3 . C4 . 1.369(10) yes
C3 . H31 . 0.930 no
C4 . C5 . 1.465(10) yes
C4 . C11 . 1.497(10) yes
C5 . C6 . 1.389(11) yes
C5 . C7 . 1.479(10) yes
C6 . H61 . 0.930 no
C7 . C8 . 1.524(11) yes
C7 . H71 . 0.970 no
C7 . H72 . 0.970 no
C8 . C9 . 1.486(11) yes
C8 . H81 . 0.970 no
C8 . H82 . 0.970 no
C9 . C10 . 1.494(14) yes
C9 . H91 . 0.970 no
C9 . H92 . 0.970 no
C10 . H101 . 0.960 no
C10 . H102 . 0.960 no
C10 . H103 . 0.960 no
C11 . C12 . 1.510(12) yes
C11 . H111 . 0.970 no
C11 . H112 . 0.970 no
C12 . C13 . 1.512(12) yes
C12 . H121 . 0.970 no
C12 . H122 . 0.970 no
C13 . C14 . 1.531(13) yes
C13 . H131 . 0.970 no
C13 . H132 . 0.970 no
C14 . H141 . 0.960 no
C14 . H142 . 0.960 no
C14 . H143 . 0.960 no
O1 . N1 . 1.336(9) yes
O2 . N2 . 1.321(7) yes
O2 . H2 . 0.843 no
O3 . N3 . 1.348(9) yes
O4 . N4 . 1.314(7) yes
O4 . H4 . 0.846 no
N1 . Pt1 . 1.969(5) yes
N2 . Pt1 . 1.969(6) yes
N3 . Pt1 . 1.982(5) yes
N4 . Pt1 . 1.982(6) yes

loop_
_geom_hbond_atom_site_label_D
_geom_hbond_site_symmetry_D
_geom_hbond_atom_site_label_H
_geom_hbond_site_symmetry_H
_geom_hbond_atom_site_label_A
_geom_hbond_site_symmetry_A
_geom_hbond_angle_DHA
_geom_hbond_distance_DH
_geom_hbond_distance_HA
_geom_hbond_distance_DA
_geom_hbond_publ_flag
C113 . H1131 . O2 3_575 144 0.97 2.58 3.411(12) yes
O4 . H4 . O3 . 142 0.85 1.98 2.703(12) yes
O2 . H2 . O1 . 160 0.84 1.91 2.713(12) yes
O2 . H2 . N1 . 133 0.84 2.50 3.139(12) yes
